data_1553319
loop_
_publ_author_name
'Hu, Hai-Jun'
'Zhou, Yue'
'Han, Zhu-Zhen'
'Shi, Yan-Hong'
'Zhang, Shu-Sheng'
'Wang, Zheng-Tao'
'Yang, Li'

_publ_section_title
;
 Abietane Diterpenoids from the Roots of Clerodendrum trichotomum and
 Their Nitric Oxide Inhibitory Activities.
;
_journal_issue 7
_journal_name_full 'Journal of natural products'
_journal_page_first 1508
_journal_page_last 1516
_journal_paper_doi 10.1021/acs.jnatprod.7b00814
_journal_volume 81
_journal_year 2018
_chemical_absolute_configuration rmad
_chemical_formula_moiety 'C20 H24 O5'
_chemical_formula_sum 'C20 H24 O5'
_chemical_formula_weight 344.39
_space_group_crystal_system monoclinic
_space_group_IT_number 5
_space_group_name_Hall 'C 2y'
_space_group_name_H-M_alt 'C 1 2 1'
_atom_sites_solution_hydrogens geom
_atom_sites_solution_primary dual
_audit_creation_date 2017-06-30
_audit_creation_method
;
Olex2 1.2
(compiled 2017.03.28 svn.r3405 for OlexSys, GUI svn.r5337)
;
_cell_angle_alpha 90
_cell_angle_beta 109.092(3)
_cell_angle_gamma 90
_cell_formula_units_Z 4
_cell_length_a 19.3772(7)
_cell_length_b 8.3180(3)
_cell_length_c 11.8120(6)
_cell_measurement_reflns_used 4017
_cell_measurement_temperature 296
_cell_measurement_theta_max 69.181
_cell_measurement_theta_min 3.96
_cell_volume 1799.13(13)
_computing_cell_refinement 'SAINT v7.68A (Bruker, 2009)'
_computing_data_reduction 'SAINT v7.68A (Bruker, 2009)'
_computing_molecular_graphics 'Olex2 (Dolomanov et al., 2009)'
_computing_publication_material 'Olex2 (Dolomanov et al., 2009)'
_computing_structure_refinement 'ShelXL (Sheldrick, 2015)'
_computing_structure_solution 'ShelXT (Sheldrick, 2015)'
_diffrn_ambient_temperature 296
_diffrn_measured_fraction_theta_full 0.982
_diffrn_measured_fraction_theta_max 0.959
_diffrn_measurement_device_type 'Bruker APEX-II CCD'
_diffrn_measurement_method '\f and \w scans'
_diffrn_radiation_monochromator graphite
_diffrn_radiation_type CuK\a
_diffrn_radiation_wavelength 1.54178
_diffrn_reflns_av_R_equivalents 0.0386
_diffrn_reflns_av_unetI/netI 0.0617
_diffrn_reflns_Laue_measured_fraction_full 0.982
_diffrn_reflns_Laue_measured_fraction_max 0.959
_diffrn_reflns_limit_h_max 23
_diffrn_reflns_limit_h_min -23
_diffrn_reflns_limit_k_max 9
_diffrn_reflns_limit_k_min -7
_diffrn_reflns_limit_l_max 14
_diffrn_reflns_limit_l_min -14
_diffrn_reflns_number 6930
_diffrn_reflns_point_group_measured_fraction_full 0.765
_diffrn_reflns_point_group_measured_fraction_max 0.743
_diffrn_reflns_theta_full 67.679
_diffrn_reflns_theta_max 69.687
_diffrn_reflns_theta_min 3.960
_diffrn_standards_number 0
_exptl_absorpt_coefficient_mu 0.741
_exptl_absorpt_correction_T_max 0.7533
_exptl_absorpt_correction_T_min 0.6516
_exptl_absorpt_correction_type multi-scan
_exptl_absorpt_process_details
'SADABS-2008/1 (Bruker,2008) was used for absorption correction. wR2(int) was 0.1013 before and 0.0420 after correction. The Ratio of minimum to maximum transmission is 0.8650. The \l/2 correction factor is 0.0015.'
_exptl_crystal_colour yellow
_exptl_crystal_density_diffrn 1.271
_exptl_crystal_description block
_exptl_crystal_F_000 736
_exptl_crystal_size_max 0.3
_exptl_crystal_size_mid 0.25
_exptl_crystal_size_min 0.2
_refine_diff_density_max 0.190
_refine_diff_density_min -0.241
_refine_diff_density_rms 0.061
_refine_ls_abs_structure_details
;
 Flack x determined using 698 quotients [(I+)-(I-)]/[(I+)+(I-)]
 (Parsons, Flack and Wagner, Acta Cryst. B69 (2013) 249-259).
;
_refine_ls_abs_structure_Flack 0.12(16)
_refine_ls_extinction_method none
_refine_ls_goodness_of_fit_ref 1.054
_refine_ls_hydrogen_treatment constr
_refine_ls_matrix_type full
_refine_ls_number_parameters 232
_refine_ls_number_reflns 2523
_refine_ls_number_restraints 1
_refine_ls_restrained_S_all 1.054
_refine_ls_R_factor_all 0.0517
_refine_ls_R_factor_gt 0.0490
_refine_ls_shift/su_max 0.022
_refine_ls_shift/su_mean 0.002
_refine_ls_structure_factor_coef Fsqd
_refine_ls_weighting_details 'w=1/[\s^2^(Fo^2^)+(0.0809P)^2^+0.4760P] where P=(Fo^2^+2Fc^2^)/3'
_refine_ls_weighting_scheme calc
_refine_ls_wR_factor_gt 0.1312
_refine_ls_wR_factor_ref 0.1337
_reflns_Friedel_coverage 0.443
_reflns_Friedel_fraction_full 0.514
_reflns_Friedel_fraction_max 0.493
_reflns_number_gt 2432
_reflns_number_total 2523
_reflns_threshold_expression 'I > 2\s(I)'
_cod_data_source_file np7b00814_si_004.cif
_cod_data_source_block dm17326
_cod_database_code 1553319
_shelx_shelxl_version_number 2014/8
_shelx_space_group_comment
;
The symmetry employed for this shelxl refinement is uniquely defined
by the following loop, which should always be used as a source of
symmetry information in preference to the above space-group names.
They are only intended as comments.
;
_shelx_estimated_absorpt_t_max 0.866
_shelx_estimated_absorpt_t_min 0.808
_olex2_refinement_description
;
1. Fixed Uiso
 At 1.2 times of:
  All C(H) groups, All C(H,H) groups
 At 1.5 times of:
  All C(H,H,H) groups, All O(H) groups
2.a Ternary CH refined with riding coordinates:
 C16(H16)
2.b Secondary CH2 refined with riding coordinates:
 C1(H1A,H1B), C2(H2A,H2B), C3(H3A,H3B), C15(H15A,H15B), C17(H17A,H17B)
2.c Aromatic/amide H refined with riding coordinates:
 C6(H6)
2.d Idealised Me refined as rotating group:
 C18(H18A,H18B,H18C), C19(H19A,H19B,H19C), C20(H20A,H20B,H20C)
2.e Idealised tetrahedral OH refined as rotating group:
 O2(H2), O4(H4), O5(H5)
;
_olex2_submission_special_instructions 'No special instructions were received'

loop_
_space_group_symop_operation_xyz
'x, y, z'
'-x, y, -z'
'x+1/2, y+1/2, z'
'-x+1/2, y+1/2, -z'

loop_
_atom_site_label
_atom_site_type_symbol
_atom_site_fract_x
_atom_site_fract_y
_atom_site_fract_z
_atom_site_U_iso_or_equiv
_atom_site_adp_type
_atom_site_occupancy
_atom_site_site_symmetry_order
_atom_site_calc_flag
_atom_site_refinement_flags_posn
O1 O 0.63430(17) 0.1145(3) 0.6490(2) 0.0688(7) Uani 1 1 d .
O2 O 0.6238(2) 0.8217(3) 0.5498(2) 0.0791(9) Uani 1 1 d .
H2 H 0.6151 0.8959 0.5888 0.119 Uiso 1 1 calc GR
O3 O 0.64706(17) 0.8339(3) 0.7955(2) 0.0674(7) Uani 1 1 d .
O4 O 0.66010(14) 0.2810(3) 0.83658(17) 0.0575(6) Uani 1 1 d .
H4 H 0.6539 0.1988 0.7962 0.086 Uiso 1 1 calc GR
O5 O 0.5367(2) 0.8156(7) 0.9149(3) 0.1076(13) Uani 1 1 d .
H5 H 0.5212 0.8333 0.8426 0.161 Uiso 1 1 calc GR
C1 C 0.67489(17) 0.6180(5) 0.3922(3) 0.0541(7) Uani 1 1 d .
H1A H 0.6681 0.7304 0.4077 0.065 Uiso 1 1 calc R
H1B H 0.7237 0.5873 0.4419 0.065 Uiso 1 1 calc R
C2 C 0.6687(2) 0.5985(5) 0.2609(3) 0.0635(9) Uani 1 1 d .
H2A H 0.6210 0.6347 0.2104 0.076 Uiso 1 1 calc R
H2B H 0.7054 0.6644 0.2437 0.076 Uiso 1 1 calc R
C3 C 0.6793(2) 0.4264(6) 0.2337(3) 0.0700(10) Uani 1 1 d .
H3A H 0.7284 0.3938 0.2804 0.084 Uiso 1 1 calc R
H3B H 0.6747 0.4171 0.1497 0.084 Uiso 1 1 calc R
C4 C 0.6249(2) 0.3115(5) 0.2605(3) 0.0640(9) Uani 1 1 d .
C5 C 0.62357(14) 0.3445(4) 0.3880(2) 0.0443(7) Uani 1 1 d .
C6 C 0.62809(18) 0.2213(4) 0.4628(3) 0.0541(8) Uani 1 1 d .
H6 H 0.6277 0.1177 0.4330 0.065 Uiso 1 1 calc R
C7 C 0.63362(15) 0.2394(4) 0.5873(2) 0.0458(7) Uani 1 1 d .
C8 C 0.64154(12) 0.3967(3) 0.6397(2) 0.0355(5) Uani 1 1 d .
C9 C 0.63380(12) 0.5333(3) 0.5651(2) 0.0345(5) Uani 1 1 d .
C10 C 0.61854(12) 0.5161(3) 0.4284(2) 0.0364(6) Uani 1 1 d .
C11 C 0.63478(17) 0.6842(4) 0.6156(3) 0.0446(6) Uani 1 1 d .
C12 C 0.64623(16) 0.6919(4) 0.7387(3) 0.0444(6) Uani 1 1 d .
C13 C 0.65605(13) 0.5618(4) 0.8131(2) 0.0391(6) Uani 1 1 d .
C14 C 0.65277(13) 0.4097(3) 0.7649(2) 0.0380(6) Uani 1 1 d .
C15 C 0.66328(17) 0.6180(5) 0.9371(2) 0.0508(7) Uani 1 1 d .
H15A H 0.7086 0.5809 0.9949 0.061 Uiso 1 1 calc R
H15B H 0.6226 0.5815 0.9611 0.061 Uiso 1 1 calc R
C16 C 0.6628(2) 0.8002(5) 0.9238(3) 0.0596(8) Uani 1 1 d .
H16 H 0.7110 0.8432 0.9693 0.072 Uiso 1 1 calc R
C17 C 0.6043(3) 0.8844(6) 0.9633(3) 0.0861(15) Uani 1 1 d .
H17A H 0.6184 0.8806 1.0500 0.103 Uiso 1 1 calc R
H17B H 0.6017 0.9964 0.9396 0.103 Uiso 1 1 calc R
C18 C 0.6534(3) 0.1393(7) 0.2500(4) 0.0953(16) Uani 1 1 d .
H18A H 0.6996 0.1234 0.3115 0.143 Uiso 1 1 calc GR
H18B H 0.6592 0.1264 0.1728 0.143 Uiso 1 1 calc GR
H18C H 0.6189 0.0615 0.2590 0.143 Uiso 1 1 calc GR
C19 C 0.5485(3) 0.3259(8) 0.1661(3) 0.0973(16) Uani 1 1 d .
H19A H 0.5149 0.2579 0.1882 0.146 Uiso 1 1 calc GR
H19B H 0.5506 0.2934 0.0893 0.146 Uiso 1 1 calc GR
H19C H 0.5322 0.4354 0.1618 0.146 Uiso 1 1 calc GR
C20 C 0.53957(17) 0.5775(5) 0.3673(3) 0.0604(9) Uani 1 1 d .
H20A H 0.5056 0.5007 0.3790 0.091 Uiso 1 1 calc GR
H20B H 0.5309 0.5912 0.2831 0.091 Uiso 1 1 calc GR
H20C H 0.5333 0.6786 0.4019 0.091 Uiso 1 1 calc GR

loop_
_atom_site_aniso_label
_atom_site_aniso_U_11
_atom_site_aniso_U_22
_atom_site_aniso_U_33
_atom_site_aniso_U_23
_atom_site_aniso_U_13
_atom_site_aniso_U_12
O1 0.126(2) 0.0233(12) 0.0526(12) 0.0028(10) 0.0226(12) -0.0008(12)
O2 0.178(3) 0.0237(13) 0.0548(12) 0.0056(10) 0.0648(16) 0.0038(15)
O3 0.140(2) 0.0265(13) 0.0555(12) -0.0047(10) 0.0588(14) -0.0059(13)
O4 0.0937(15) 0.0346(13) 0.0404(10) 0.0108(9) 0.0169(10) 0.0052(11)
O5 0.106(2) 0.141(4) 0.0829(19) -0.009(2) 0.0404(18) 0.031(2)
C1 0.0749(17) 0.0518(19) 0.0447(14) -0.0036(14) 0.0320(13) -0.0114(15)
C2 0.085(2) 0.069(3) 0.0467(15) 0.0008(16) 0.0359(14) -0.0053(18)
C3 0.091(2) 0.082(3) 0.0437(14) -0.0033(17) 0.0313(15) 0.014(2)
C4 0.091(2) 0.056(2) 0.0340(13) -0.0115(15) 0.0059(13) 0.0079(19)
C5 0.0486(12) 0.0404(18) 0.0357(12) -0.0030(11) 0.0029(9) 0.0024(11)
C6 0.0807(18) 0.0307(18) 0.0426(14) -0.0095(13) 0.0087(12) 0.0009(15)
C7 0.0614(15) 0.0266(15) 0.0440(13) 0.0030(12) 0.0100(11) 0.0001(13)
C8 0.0433(10) 0.0288(15) 0.0330(11) 0.0000(10) 0.0105(8) 0.0000(10)
C9 0.0423(11) 0.0266(14) 0.0372(11) 0.0021(10) 0.0166(9) 0.0013(10)
C10 0.0429(11) 0.0325(15) 0.0336(11) 0.0015(11) 0.0124(9) 0.0023(10)
C11 0.0750(17) 0.0249(14) 0.0432(13) 0.0028(12) 0.0322(12) -0.0007(12)
C12 0.0709(16) 0.0261(15) 0.0454(14) -0.0035(12) 0.0314(12) -0.0052(12)
C13 0.0484(12) 0.0344(15) 0.0363(11) -0.0009(11) 0.0165(9) -0.0037(11)
C14 0.0490(12) 0.0280(16) 0.0354(11) 0.0065(11) 0.0116(9) 0.0023(11)
C15 0.0731(16) 0.0444(17) 0.0371(12) 0.0013(13) 0.0210(11) 0.0016(14)
C16 0.100(2) 0.043(2) 0.0439(14) -0.0099(14) 0.0340(14) -0.0144(17)
C17 0.179(5) 0.044(2) 0.0503(17) -0.0058(16) 0.059(3) 0.013(3)
C18 0.160(4) 0.070(3) 0.0524(19) -0.019(2) 0.030(2) 0.019(3)
C19 0.108(3) 0.115(4) 0.0416(15) -0.014(2) -0.0121(17) -0.008(3)
C20 0.0611(15) 0.074(3) 0.0457(14) 0.0150(16) 0.0173(12) 0.0277(16)

loop_
_atom_type_symbol
_atom_type_description
_atom_type_scat_dispersion_real
_atom_type_scat_dispersion_imag
_atom_type_scat_source
C C 0.0181 0.0091 'International Tables Vol C Tables 4.2.6.8 and 6.1.1.4'
H H 0.0000 0.0000 'International Tables Vol C Tables 4.2.6.8 and 6.1.1.4'
O O 0.0492 0.0322 'International Tables Vol C Tables 4.2.6.8 and 6.1.1.4'

loop_
_geom_angle_atom_site_label_1
_geom_angle_atom_site_label_2
_geom_angle_atom_site_label_3
_geom_angle
C11 O2 H2 109.5
C12 O3 C16 108.0(3)
C14 O4 H4 109.5
C17 O5 H5 109.5
H1A C1 H1B 107.7
C2 C1 H1A 108.9
C2 C1 H1B 108.9
C2 C1 C10 113.3(3)
C10 C1 H1A 108.9
C10 C1 H1B 108.9
C1 C2 H2A 109.6
C1 C2 H2B 109.6
H2A C2 H2B 108.1
C3 C2 C1 110.5(3)
C3 C2 H2A 109.6
C3 C2 H2B 109.6
C2 C3 H3A 108.8
C2 C3 H3B 108.8
C2 C3 C4 113.6(3)
H3A C3 H3B 107.7
C4 C3 H3A 108.8
C4 C3 H3B 108.8
C3 C4 C5 108.9(3)
C3 C4 C18 105.8(4)
C3 C4 C19 111.5(3)
C5 C4 C18 111.3(3)
C19 C4 C5 112.1(3)
C19 C4 C18 107.3(4)
C6 C5 C4 119.4(3)
C6 C5 C10 120.6(2)
C10 C5 C4 119.9(3)
C5 C6 H6 118.0
C5 C6 C7 124.0(3)
C7 C6 H6 118.0
O1 C7 C6 118.9(3)
O1 C7 C8 121.4(2)
C8 C7 C6 119.7(2)
C9 C8 C7 119.3(2)
C9 C8 C14 122.2(2)
C14 C8 C7 118.3(2)
C8 C9 C10 121.3(2)
C11 C9 C8 118.4(2)
C11 C9 C10 120.2(2)
C1 C10 C9 109.0(2)
C1 C10 C20 111.6(3)
C5 C10 C1 107.7(2)
C5 C10 C9 113.9(2)
C5 C10 C20 108.6(2)
C20 C10 C9 106.14(19)
O2 C11 C9 122.5(2)
O2 C11 C12 119.9(3)
C9 C11 C12 117.6(3)
O3 C12 C11 121.8(3)
O3 C12 C13 113.2(2)
C13 C12 C11 125.0(3)
C12 C13 C14 118.9(2)
C12 C13 C15 109.3(3)
C14 C13 C15 131.7(3)
O4 C14 C8 122.8(2)
O4 C14 C13 119.4(2)
C13 C14 C8 117.9(2)
C13 C15 H15A 111.3
C13 C15 H15B 111.3
C13 C15 C16 102.4(2)
H15A C15 H15B 109.2
C16 C15 H15A 111.3
C16 C15 H15B 111.3
O3 C16 C15 106.7(2)
O3 C16 H16 109.5
O3 C16 C17 107.6(3)
C15 C16 H16 109.5
C15 C16 C17 113.9(3)
C17 C16 H16 109.5
O5 C17 C16 112.6(3)
O5 C17 H17A 109.1
O5 C17 H17B 109.1
C16 C17 H17A 109.1
C16 C17 H17B 109.1
H17A C17 H17B 107.8
C4 C18 H18A 109.5
C4 C18 H18B 109.5
C4 C18 H18C 109.5
H18A C18 H18B 109.5
H18A C18 H18C 109.5
H18B C18 H18C 109.5
C4 C19 H19A 109.5
C4 C19 H19B 109.5
C4 C19 H19C 109.5
H19A C19 H19B 109.5
H19A C19 H19C 109.5
H19B C19 H19C 109.5
C10 C20 H20A 109.5
C10 C20 H20B 109.5
C10 C20 H20C 109.5
H20A C20 H20B 109.5
H20A C20 H20C 109.5
H20B C20 H20C 109.5

loop_
_geom_bond_atom_site_label_1
_geom_bond_atom_site_label_2
_geom_bond_distance
O1 C7 1.266(4)
O2 H2 0.8200
O2 C11 1.360(4)
O3 C12 1.356(4)
O3 C16 1.472(4)
O4 H4 0.8200
O4 C14 1.343(3)
O5 H5 0.8200
O5 C17 1.372(7)
C1 H1A 0.9700
C1 H1B 0.9700
C1 C2 1.524(4)
C1 C10 1.549(4)
C2 H2A 0.9700
C2 H2B 0.9700
C2 C3 1.496(6)
C3 H3A 0.9700
C3 H3B 0.9700
C3 C4 1.531(6)
C4 C5 1.539(4)
C4 C18 1.555(6)
C4 C19 1.539(5)
C5 C6 1.337(4)
C5 C10 1.518(4)
C6 H6 0.9300
C6 C7 1.447(4)
C7 C8 1.434(4)
C8 C9 1.415(3)
C8 C14 1.428(3)
C9 C10 1.550(3)
C9 C11 1.387(4)
C10 C20 1.550(4)
C11 C12 1.399(4)
C12 C13 1.367(4)
C13 C14 1.380(4)
C13 C15 1.500(4)
C15 H15A 0.9700
C15 H15B 0.9700
C15 C16 1.523(5)
C16 H16 0.9800
C16 C17 1.528(6)
C17 H17A 0.9700
C17 H17B 0.9700
C18 H18A 0.9600
C18 H18B 0.9600
C18 H18C 0.9600
C19 H19A 0.9600
C19 H19B 0.9600
C19 H19C 0.9600
C20 H20A 0.9600
C20 H20B 0.9600
C20 H20C 0.9600

loop_
_geom_hbond_atom_site_label_D
_geom_hbond_atom_site_label_H
_geom_hbond_atom_site_label_A
_geom_hbond_distance_DH
_geom_hbond_distance_HA
_geom_hbond_distance_DA
_geom_hbond_angle_DHA
_geom_hbond_site_symmetry_A
O2 H2 O1 0.82 1.94 2.681(4) 149.2 1_565
O4 H4 O1 0.82 1.80 2.521(3) 146.4 .

loop_
_smtbx_masks_void_nr
_smtbx_masks_void_average_x
_smtbx_masks_void_average_y
_smtbx_masks_void_average_z
_smtbx_masks_void_volume
_smtbx_masks_void_count_electrons
1 0.000 0.486 0.500 43.3 10.3
2 0.500 -0.014 0.500 43.3 10.3
